data_4003301
loop_
_publ_author_name
'Cairns, Amy J.'
'Eckert, Juergen'
'Wojtas, Lukasz'
'Thommes, Matthias'
'Wallacher, Dirk'
'Georgiev, Peter A.'
'Forster, Paul M.'
'Belmabkhout, Youssef'
'Ollivier, Jacques'
'Eddaoudi, Mohamed'

_publ_section_title
;
 Gaining Insights on the H2--Sorbent Interactions: Robust soc-MOF Platform
 as a Case Study
;
_journal_issue 20
_journal_name_full 'Chemistry of Materials'
_journal_page_first 7353
_journal_paper_doi 10.1021/acs.chemmater.6b02817
_journal_volume 28
_journal_year 2016
_chemical_formula_moiety 'C24 H9 Fe3 N3 O16'
_chemical_formula_sum 'C24 H9 Fe3 N3 O16'
_chemical_formula_weight 762.89
_space_group_crystal_system cubic
_space_group_IT_number 218
_space_group_name_Hall 'P -4n 2 3'
_space_group_name_H-M_alt 'P -4 3 n'
_atom_sites_solution_hydrogens geom
_audit_creation_date 2016-04-28
_audit_creation_method
;
Olex2 1.2
(compiled 2016.02.19 svn.r3266 for OlexSys, GUI svn.r5155)
;
_cell_angle_alpha 90
_cell_angle_beta 90
_cell_angle_gamma 90
_cell_formula_units_Z 8
_cell_length_a 21.9524(6)
_cell_length_b 21.9524(6)
_cell_length_c 21.9524(6)
_cell_measurement_temperature 296(2)
_cell_volume 10579.0(5)
_computing_molecular_graphics 'Olex2 (Dolomanov et al., 2009)'
_computing_publication_material 'Olex2 (Dolomanov et al., 2009)'
_computing_structure_refinement 'XL (Sheldrick, 2008)'
_diffrn_ambient_temperature 296.15
_diffrn_measured_fraction_theta_full 0.995
_diffrn_measured_fraction_theta_max 0.994
_diffrn_measurement_device_type 'APEX2 CCD'
_diffrn_measurement_method '\w scans'
_diffrn_radiation_monochromator graphite
_diffrn_radiation_source 'Synchrotron (Advanced Light Source)'
_diffrn_radiation_type 'synchrotron x-ray'
_diffrn_radiation_wavelength 0.77090
_diffrn_reflns_av_R_equivalents 0.0732
_diffrn_reflns_av_unetI/netI 0.0703
_diffrn_reflns_Laue_measured_fraction_full 0.995
_diffrn_reflns_Laue_measured_fraction_max 0.994
_diffrn_reflns_limit_h_max 27
_diffrn_reflns_limit_h_min -6
_diffrn_reflns_limit_k_max 10
_diffrn_reflns_limit_k_min -24
_diffrn_reflns_limit_l_max 26
_diffrn_reflns_limit_l_min -7
_diffrn_reflns_number 14078
_diffrn_reflns_point_group_measured_fraction_full 0.917
_diffrn_reflns_point_group_measured_fraction_max 0.902
_diffrn_reflns_theta_full 27.551
_diffrn_reflns_theta_max 28.888
_diffrn_reflns_theta_min 3.630
_exptl_absorpt_coefficient_mu 1.065
_exptl_absorpt_correction_T_max 0.9891
_exptl_absorpt_correction_T_min 0.9891
_exptl_absorpt_correction_type multi-scan
_exptl_absorpt_process_details 'Sadabs,Sheldrick (2008)'
_exptl_crystal_colour orange
_exptl_crystal_density_diffrn 0.958
_exptl_crystal_density_method 'not measured'
_exptl_crystal_description polyhedra
_exptl_crystal_F_000 3040
_exptl_crystal_size_max 0.01
_exptl_crystal_size_mid 0.01
_exptl_crystal_size_min 0.01
_platon_squeeze_details
;
;
_refine_diff_density_max 0.482
_refine_diff_density_min -0.263
_refine_diff_density_rms 0.053
_refine_ls_abs_structure_details
;
 Flack x determined using 1022 quotients [(I+)-(I-)]/[(I+)+(I-)]
 (Parsons, Flack and Wagner, Acta Cryst. B69 (2013) 249-259).
;
_refine_ls_abs_structure_Flack 0.08(2)
_refine_ls_extinction_method none
_refine_ls_goodness_of_fit_ref 0.972
_refine_ls_hydrogen_treatment constr
_refine_ls_matrix_type full
_refine_ls_number_parameters 139
_refine_ls_number_reflns 3297
_refine_ls_number_restraints 0
_refine_ls_restrained_S_all 0.972
_refine_ls_R_factor_all 0.0453
_refine_ls_R_factor_gt 0.0377
_refine_ls_shift/su_max 0.001
_refine_ls_shift/su_mean 0.000
_refine_ls_structure_factor_coef Fsqd
_refine_ls_weighting_details 'w=1/[\s^2^(Fo^2^)+(0.0380P)^2^] where P=(Fo^2^+2Fc^2^)/3'
_refine_ls_weighting_scheme calc
_refine_ls_wR_factor_gt 0.0867
_refine_ls_wR_factor_ref 0.0892
_reflns_Friedel_coverage 0.674
_reflns_Friedel_fraction_full 0.823
_reflns_Friedel_fraction_max 0.793
_reflns_number_gt 2853
_reflns_number_total 3297
_reflns_threshold_expression 'I > 2\s(I)'
_cod_data_source_file cm6b02817_si_004.cif
_cod_data_source_block Fe-soc-MOF-2a
_cod_original_cell_volume 10579.0(9)
_cod_database_code 4003301
_shelx_space_group_comment
;
The symmetry employed for this shelxl refinement is uniquely defined
by the following loop, which should always be used as a source of
symmetry information in preference to the above space-group names.
They are only intended as comments.
;
_shelx_estimated_absorpt_t_max 0.989
_shelx_estimated_absorpt_t_min 0.989
_olex2_refinement_description
;
1. Fixed Uiso
 At 1.2 times of:
  All C(H) groups
2.a Aromatic/amide H refined with riding coordinates:
 C4(H4), C6(H6), C8(H8)
;
_shelx_shelxl_version_number 2014/7
_olex2_submission_special_instructions 'No special instructions were received'

loop_
_space_group_symop_operation_xyz
'x, y, z'
'-x, -y, z'
'-x, y, -z'
'x, -y, -z'
'z, x, y'
'z, -x, -y'
'-z, -x, y'
'-z, x, -y'
'y, z, x'
'-y, z, -x'
'y, -z, -x'
'-y, -z, x'
'y+1/2, x+1/2, z+1/2'
'-y+1/2, -x+1/2, z+1/2'
'y+1/2, -x+1/2, -z+1/2'
'-y+1/2, x+1/2, -z+1/2'
'x+1/2, z+1/2, y+1/2'
'-x+1/2, z+1/2, -y+1/2'
'-x+1/2, -z+1/2, y+1/2'
'x+1/2, -z+1/2, -y+1/2'
'z+1/2, y+1/2, x+1/2'
'z+1/2, -y+1/2, -x+1/2'
'-z+1/2, y+1/2, -x+1/2'
'-z+1/2, -y+1/2, x+1/2'

loop_
_atom_site_label
_atom_site_type_symbol
_atom_site_fract_x
_atom_site_fract_y
_atom_site_fract_z
_atom_site_U_iso_or_equiv
_atom_site_adp_type
_atom_site_occupancy
_atom_site_site_symmetry_order
_atom_site_calc_flag
_atom_site_refinement_flags_posn
_atom_site_refinement_flags_adp
_atom_site_refinement_flags_occupancy
Fe1 Fe 0.76066(3) 0.30344(3) 0.17957(3) 0.01507(15) Uani 1 1 d . . .
O5 O 0.75942(12) 0.24058(12) 0.24058(12) 0.0137(9) Uani 1 3 d S T P
O6 O 0.76191(16) 0.37095(15) 0.11423(14) 0.0340(7) Uani 1 1 d . . .
O1 O 0.74559(14) 0.24928(13) 0.10690(13) 0.0267(7) Uani 1 1 d . . .
O2 O 0.70377(15) 0.16589(14) 0.14920(12) 0.0286(7) Uani 1 1 d . . .
O3 O 0.72652(15) 0.26260(14) -0.12578(13) 0.0282(7) Uani 1 1 d . . .
O4 O 0.68617(15) 0.18110(15) -0.17086(13) 0.0331(8) Uani 1 1 d . . .
C1 C 0.72181(18) 0.1973(2) 0.10426(17) 0.0214(9) Uani 1 1 d . . .
C2 C 0.7061(2) 0.2090(2) -0.12537(18) 0.0197(9) Uani 1 1 d . . .
C4 C 0.7159(2) 0.2028(2) -0.01054(19) 0.0243(10) Uani 1 1 d . . .
H4 H 0.7239 0.2444 -0.0087 0.029 Uiso 1 1 calc R . .
C3 C 0.7135(2) 0.1689(2) 0.04274(18) 0.0252(10) Uani 1 1 d . . .
C5 C 0.7062(2) 0.1750(2) -0.06672(18) 0.0255(10) Uani 1 1 d . . .
C6 C 0.6971(3) 0.1128(2) -0.06995(19) 0.0383(13) Uani 1 1 d . . .
H6 H 0.6915 0.0938 -0.1074 0.046 Uiso 1 1 calc R . .
C7 C 0.6964(3) 0.0794(2) -0.0163(2) 0.0433(15) Uani 1 1 d . . .
C8 C 0.7036(3) 0.1072(2) 0.0400(2) 0.0390(13) Uani 1 1 d . . .
H8 H 0.7018 0.0842 0.0755 0.047 Uiso 1 1 calc R . .
N1 N 0.6926(3) 0.01372(18) -0.02379(16) 0.0569(15) Uani 1 1 d . . .

loop_
_atom_site_aniso_label
_atom_site_aniso_U_11
_atom_site_aniso_U_22
_atom_site_aniso_U_33
_atom_site_aniso_U_23
_atom_site_aniso_U_13
_atom_site_aniso_U_12
Fe1 0.0103(3) 0.0171(3) 0.0178(3) 0.0018(2) 0.0004(2) 0.0006(2)
O5 0.0137(9) 0.0137(9) 0.0137(9) -0.0009(10) 0.0009(10) 0.0009(10)
O6 0.0314(17) 0.0363(18) 0.0343(18) 0.0181(14) -0.0006(16) -0.0034(15)
O1 0.0376(19) 0.0267(17) 0.0158(15) 0.0008(12) -0.0023(13) -0.0058(14)
O2 0.0434(19) 0.0337(18) 0.0086(14) -0.0015(12) 0.0031(14) -0.0120(16)
O3 0.045(2) 0.0220(16) 0.0175(16) 0.0021(13) -0.0013(14) -0.0013(15)
O4 0.050(2) 0.0359(18) 0.0136(14) 0.0061(13) -0.0073(15) -0.0151(17)
C1 0.021(2) 0.031(2) 0.012(2) 0.0003(18) -0.0017(15) 0.0044(19)
C2 0.025(2) 0.023(2) 0.011(2) 0.0017(16) 0.0013(16) 0.0007(18)
C4 0.034(2) 0.024(2) 0.0143(19) 0.0018(18) 0.0006(17) 0.005(2)
C3 0.037(3) 0.027(2) 0.012(2) -0.0035(17) 0.0000(18) 0.003(2)
C5 0.042(3) 0.022(2) 0.0118(19) 0.0028(17) 0.0012(18) 0.003(2)
C6 0.079(4) 0.024(2) 0.012(2) 0.0000(17) -0.003(2) -0.001(3)
C7 0.098(5) 0.018(2) 0.013(2) 0.0030(17) -0.004(3) 0.000(3)
C8 0.080(4) 0.027(2) 0.011(2) 0.0027(18) 0.000(2) 0.006(3)
N1 0.134(5) 0.023(2) 0.013(2) -0.0004(15) -0.002(3) -0.003(3)

loop_
_atom_type_symbol
_atom_type_description
_atom_type_scat_dispersion_real
_atom_type_scat_dispersion_imag
_atom_type_scat_source
C C 0.0040 0.0020 'International Tables Vol C Tables 4.2.6.8 and 6.1.1.4'
H H 0.0000 0.0000 'International Tables Vol C Tables 4.2.6.8 and 6.1.1.4'
Fe Fe 0.3550 0.9840 'International Tables Vol C Tables 4.2.6.8 and 6.1.1.4'
N N 0.0080 0.0040 'International Tables Vol C Tables 4.2.6.8 and 6.1.1.4'
O O 0.0130 0.0070 'International Tables Vol C Tables 4.2.6.8 and 6.1.1.4'

loop_
_geom_angle_atom_site_label_1
_geom_angle_atom_site_label_2
_geom_angle_atom_site_label_3
_geom_angle
_geom_angle_site_symmetry_1
_geom_angle_site_symmetry_3
O5 Fe1 O6 179.9(2) . .
O5 Fe1 O1 97.22(12) . .
O5 Fe1 O2 93.53(14) . 7_665
O5 Fe1 O3 96.65(13) . 18_655
O5 Fe1 O4 93.28(13) . 24_554
O1 Fe1 O6 82.86(13) . .
O1 Fe1 O3 166.03(12) . 18_655
O2 Fe1 O6 86.53(14) 7_665 .
O2 Fe1 O1 89.83(13) 7_665 .
O2 Fe1 O3 90.98(14) 7_665 18_655
O3 Fe1 O6 83.27(13) 18_655 .
O4 Fe1 O6 86.66(13) 24_554 .
O4 Fe1 O1 89.75(14) 24_554 .
O4 Fe1 O2 173.18(12) 24_554 7_665
O4 Fe1 O3 87.80(14) 24_554 18_655
Fe1 O5 Fe1 119.998(2) 10_656 7_665
Fe1 O5 Fe1 120.000(2) 10_656 .
Fe1 O5 Fe1 119.997(2) 7_665 .
C1 O1 Fe1 129.8(3) . .
C1 O2 Fe1 135.3(3) . 10_656
C2 O3 Fe1 129.8(3) . 19_654
C2 O4 Fe1 136.7(3) . 22
O1 C1 O2 126.0(4) . .
O1 C1 C3 118.1(4) . .
O2 C1 C3 115.9(4) . .
O3 C2 C5 118.3(4) . .
O4 C2 O3 125.2(4) . .
O4 C2 C5 116.5(4) . .
C3 C4 H4 119.8 . .
C3 C4 C5 120.3(4) . .
C5 C4 H4 119.8 . .
C4 C3 C1 122.1(4) . .
C8 C3 C1 118.0(4) . .
C8 C3 C4 119.9(4) . .
C4 C5 C2 123.1(4) . .
C6 C5 C2 116.8(4) . .
C6 C5 C4 120.1(4) . .
C5 C6 H6 120.6 . .
C5 C6 C7 118.8(4) . .
C7 C6 H6 120.6 . .
C6 C7 N1 115.5(4) . .
C8 C7 C6 121.4(4) . .
C8 C7 N1 123.0(4) . .
C3 C8 C7 119.5(4) . .
C3 C8 H8 120.3 . .
C7 C8 H8 120.3 . .
N1 N1 C7 113.4(5) 4 .

loop_
_geom_bond_atom_site_label_1
_geom_bond_atom_site_label_2
_geom_bond_distance
_geom_bond_site_symmetry_2
Fe1 O5 1.9232(5) .
Fe1 O6 2.063(3) .
Fe1 O1 2.017(3) .
Fe1 O2 2.008(3) 7_665
Fe1 O3 2.026(3) 18_655
Fe1 O4 2.006(3) 24_554
O5 Fe1 1.9230(5) 7_665
O5 Fe1 1.9230(5) 10_656
O1 C1 1.256(5) .
O2 Fe1 2.008(3) 10_656
O2 C1 1.267(5) .
O3 Fe1 2.026(3) 19_654
O3 C2 1.260(5) .
O4 Fe1 2.005(3) 22
O4 C2 1.250(5) .
C1 C3 1.499(6) .
C2 C5 1.488(6) .
C4 H4 0.9300 .
C4 C3 1.388(6) .
C4 C5 1.393(6) .
C3 C8 1.372(6) .
C5 C6 1.380(6) .
C6 H6 0.9300 .
C6 C7 1.388(6) .
C7 C8 1.387(6) .
C7 N1 1.453(6) .
C8 H8 0.9300 .
N1 N1 1.206(7) 4

loop_
_platon_squeeze_void_nr
_platon_squeeze_void_average_x
_platon_squeeze_void_average_y
_platon_squeeze_void_average_z
_platon_squeeze_void_volume
_platon_squeeze_void_count_electrons
1 -0.052 -0.029 -0.016 6270.3 840.5
